data_7002744
loop_
_publ_author_name
'Rub\<ci\'c, Mirta'
'Mili\'c, Dalibor'
'Horvat, Gordan'
'\/Dilovi\'c, Ivica'
'Gali\'c, Nives'
'Tomi\<si\'c, Vladislav'
'Cindri\'c, Marina'

_publ_section_title
;
 Vanadium-induced formation of thiadiazole and thiazoline compounds.
 Mononuclear and dinuclear oxovanadium(v) complexes with open-chain and
 cyclized thiosemicarbazone ligands
;
_journal_issue 44
_journal_name_full 'Dalton Transactions'
_journal_page_first 9914
_journal_page_last 9923
_journal_paper_doi 10.1039/b913653c
_journal_year 2009
_chemical_formula_moiety 'C17 H18 N3 O3 S V'
_chemical_formula_sum 'C17 H18 N3 O3 S V'
_chemical_formula_weight 395.34
_chemical_name_common
;Oxo-propoxo-(salicylaldehyde 4-phenylthiosemicarbazonato(2-
))vanadium(V)
;
_chemical_name_systematic
;
?
;
_space_group_IT_number 14
_symmetry_cell_setting monoclinic
_symmetry_Int_Tables_number 14
_symmetry_space_group_name_Hall '-P 2ybc'
_symmetry_space_group_name_H-M 'P 1 21/c 1'
_atom_sites_solution_hydrogens geom
_atom_sites_solution_primary direct
_atom_sites_solution_secondary difmap
_audit_creation_method SHELXL-97
_cell_angle_alpha 90.00
_cell_angle_beta 114.404(4)
_cell_angle_gamma 90.00
_cell_formula_units_Z 4
_cell_length_a 15.1837(4)
_cell_length_b 8.0325(2)
_cell_length_c 16.0582(5)
_cell_measurement_reflns_used 5529
_cell_measurement_temperature 133(2)
_cell_measurement_theta_max 28.9725
_cell_measurement_theta_min 3.7597
_cell_volume 1783.52(10)
_computing_cell_refinement
;
CrysAlis RED, Oxford Diffraction Ltd.,
Version 1.171.32.4 (release 27-04-2006 CrysAlis171 .NET)
(compiled Apr 27 2007,17:53:11)
;
_computing_data_collection
;
CrysAlis CCD, Oxford Diffraction Ltd.,
Version 1.171.32.4 (release 27-04-2006 CrysAlis171 .NET)
(compiled Apr 27 2007,17:53:11)
;
_computing_data_reduction
;
CrysAlis RED, Oxford Diffraction Ltd.,
Version 1.171.32.4 (release 27-04-2006 CrysAlis171 .NET)
(compiled Apr 27 2007,17:53:11)
;
_computing_structure_refinement 'SHELXL-97 (Sheldrick, 1997)'
_computing_structure_solution 'SHELXS-97 (Sheldrick, 1997)'
_diffrn_ambient_temperature 133(2)
_diffrn_measured_fraction_theta_full 0.992
_diffrn_measured_fraction_theta_max 0.992
_diffrn_measurement_device_type 'Oxford Diffraction Xcalibur CCD'
_diffrn_measurement_method '\w and \f scans'
_diffrn_radiation_monochromator graphite
_diffrn_radiation_source 'Enhance (Mo) X-ray Source'
_diffrn_radiation_type MoK\a
_diffrn_radiation_wavelength 0.71073
_diffrn_reflns_av_R_equivalents 0.0204
_diffrn_reflns_av_sigmaI/netI 0.0307
_diffrn_reflns_limit_h_max 17
_diffrn_reflns_limit_h_min -18
_diffrn_reflns_limit_k_max 8
_diffrn_reflns_limit_k_min -9
_diffrn_reflns_limit_l_max 19
_diffrn_reflns_limit_l_min -18
_diffrn_reflns_number 9284
_diffrn_reflns_theta_full 25.00
_diffrn_reflns_theta_max 25.00
_diffrn_reflns_theta_min 3.77
_exptl_absorpt_coefficient_mu 0.694
_exptl_absorpt_correction_T_max 0.841
_exptl_absorpt_correction_T_min 0.761
_exptl_absorpt_correction_type multi-scan
_exptl_absorpt_process_details
;
CrysAlis RED, Oxford Diffraction Ltd.,
Version 1.171.32.4 (release 27-04-2006 CrysAlis171 .NET)
(compiled Apr 27 2007,17:53:11)
Empirical absorption correction using spherical harmonics,
implemented in SCALE3 ABSPACK scaling algorithm.
;
_exptl_crystal_colour black
_exptl_crystal_density_diffrn 1.472
_exptl_crystal_density_method 'not measured'
_exptl_crystal_description prismatic
_exptl_crystal_F_000 816
_exptl_crystal_size_max 0.40
_exptl_crystal_size_mid 0.30
_exptl_crystal_size_min 0.25
_refine_diff_density_max 0.355
_refine_diff_density_min -0.289
_refine_diff_density_rms 0.053
_refine_ls_extinction_method none
_refine_ls_goodness_of_fit_ref 1.055
_refine_ls_hydrogen_treatment constr
_refine_ls_matrix_type full
_refine_ls_number_parameters 254
_refine_ls_number_reflns 3124
_refine_ls_number_restraints 113
_refine_ls_restrained_S_all 1.037
_refine_ls_R_factor_all 0.0401
_refine_ls_R_factor_gt 0.0299
_refine_ls_shift/su_max 0.001
_refine_ls_shift/su_mean 0.000
_refine_ls_structure_factor_coef Fsqd
_refine_ls_weighting_details 'calc w=1/[\s^2^(Fo^2^)+(0.0504P)^2^+0.0000P] where P=(Fo^2^+2Fc^2^)/3'
_refine_ls_weighting_scheme calc
_refine_ls_wR_factor_gt 0.0770
_refine_ls_wR_factor_ref 0.0806
_reflns_number_gt 2455
_reflns_number_total 3124
_reflns_threshold_expression >2\s(I)
_cod_data_source_file b913653c.txt
_cod_data_source_block 1c
_cod_original_sg_symbol_H-M 'P 21/c'
_cod_database_code 7002744

loop_
_symmetry_equiv_pos_as_xyz
'x, y, z'
'-x, y+1/2, -z+1/2'
'-x, -y, -z'
'x, -y-1/2, z-1/2'

loop_
_atom_site_label
_atom_site_type_symbol
_atom_site_fract_x
_atom_site_fract_y
_atom_site_fract_z
_atom_site_U_iso_or_equiv
_atom_site_adp_type
_atom_site_occupancy
_atom_site_symmetry_multiplicity
_atom_site_calc_flag
_atom_site_refinement_flags
_atom_site_disorder_assembly
_atom_site_disorder_group
C1 C 0.30989(14) 0.2087(2) 0.01051(12) 0.0188(4) Uani 1 1 d . . .
C2 C 0.38969(14) 0.1990(2) -0.01160(12) 0.0185(4) Uani 1 1 d . . .
C3 C 0.38746(15) 0.0841(2) -0.07861(13) 0.0224(5) Uani 1 1 d . . .
H3 H 0.4409 0.0773 -0.0948 0.027 Uiso 1 1 calc R . .
C4 C 0.30900(16) -0.0185(3) -0.12093(14) 0.0258(5) Uani 1 1 d . . .
H4 H 0.3080 -0.0951 -0.1664 0.031 Uiso 1 1 calc R . .
C5 C 0.23128(16) -0.0093(3) -0.09667(14) 0.0275(5) Uani 1 1 d . . .
H5 H 0.1776 -0.0816 -0.1250 0.033 Uiso 1 1 calc R . .
C6 C 0.23096(14) 0.1039(2) -0.03177(13) 0.0230(5) Uani 1 1 d . . .
H6 H 0.1771 0.1099 -0.0162 0.028 Uiso 1 1 calc R . .
C7 C 0.47630(14) 0.2931(2) 0.03662(12) 0.0168(4) Uani 1 1 d . A .
H7 H 0.5311 0.2676 0.0247 0.020 Uiso 1 1 calc R . .
C8 C 0.59027(14) 0.5717(2) 0.20482(13) 0.0169(4) Uani 1 1 d . A .
C9 C 0.76590(14) 0.6333(2) 0.24702(13) 0.0199(4) Uani 1 1 d . . .
C10 C 0.78007(15) 0.5408(3) 0.18004(13) 0.0220(5) Uani 1 1 d . . .
H10 H 0.7288 0.4763 0.1374 0.026 Uiso 1 1 calc R . .
C11 C 0.86986(15) 0.5441(3) 0.17635(14) 0.0278(5) Uani 1 1 d . . .
H11 H 0.8794 0.4816 0.1305 0.033 Uiso 1 1 calc R . .
C12 C 0.94545(16) 0.6361(3) 0.23770(15) 0.0356(6) Uani 1 1 d . . .
H12 H 1.0064 0.6375 0.2343 0.043 Uiso 1 1 calc R . .
C13 C 0.93109(16) 0.7263(3) 0.30425(15) 0.0360(6) Uani 1 1 d . . .
H13 H 0.9828 0.7898 0.3470 0.043 Uiso 1 1 calc R . .
C14 C 0.84270(15) 0.7253(3) 0.30944(14) 0.0281(5) Uani 1 1 d . . .
H14 H 0.8341 0.7877 0.3558 0.034 Uiso 1 1 calc R . .
O1 O 0.34183(10) 0.64576(16) 0.02440(9) 0.0226(3) Uani 1 1 d . . .
O2 O 0.30889(9) 0.31796(16) 0.07424(8) 0.0193(3) Uani 1 1 d . . .
O3 O 0.29124(9) 0.59627(16) 0.16236(9) 0.0212(3) Uani 1 1 d D . .
C15A C 0.2256(3) 0.7333(7) 0.1415(11) 0.030(3) Uani 0.557(5) 1 d PDU A 1
H15A H 0.2371 0.8101 0.0988 0.036 Uiso 0.557(5) 1 calc PR A 1
H15B H 0.2365 0.7953 0.1982 0.036 Uiso 0.557(5) 1 calc PR A 1
C16A C 0.1238(3) 0.6711(6) 0.0989(4) 0.0316(13) Uani 0.557(5) 1 d PDU A 1
H16A H 0.1129 0.5949 0.1422 0.038 Uiso 0.557(5) 1 calc PR A 1
H16B H 0.1142 0.6067 0.0432 0.038 Uiso 0.557(5) 1 calc PR A 1
C17A C 0.0504(3) 0.8109(5) 0.0737(3) 0.0384(13) Uani 0.557(5) 1 d PDU A 1
H17A H -0.0150 0.7640 0.0492 0.058 Uiso 0.557(5) 1 calc PR A 1
H17B H 0.0577 0.8820 0.0273 0.058 Uiso 0.557(5) 1 calc PR A 1
H17C H 0.0610 0.8773 0.1282 0.058 Uiso 0.557(5) 1 calc PR A 1
C15B C 0.2433(5) 0.7509(7) 0.1587(14) 0.018(2) Uani 0.443(5) 1 d PDU A 2
H15C H 0.2437 0.8187 0.1074 0.022 Uiso 0.443(5) 1 calc PR A 2
H15D H 0.2783 0.8134 0.2161 0.022 Uiso 0.443(5) 1 calc PR A 2
C16B C 0.1412(4) 0.7221(8) 0.1460(4) 0.0273(15) Uani 0.443(5) 1 d PDU A 2
H16C H 0.1144 0.8273 0.1579 0.033 Uiso 0.443(5) 1 calc PR A 2
H16D H 0.1406 0.6387 0.1911 0.033 Uiso 0.443(5) 1 calc PR A 2
C17B C 0.0776(5) 0.6618(9) 0.0509(4) 0.045(2) Uani 0.443(5) 1 d PDU A 2
H17D H 0.0115 0.6461 0.0455 0.068 Uiso 0.443(5) 1 calc PR A 2
H17E H 0.1026 0.5558 0.0394 0.068 Uiso 0.443(5) 1 calc PR A 2
H17F H 0.0775 0.7445 0.0059 0.068 Uiso 0.443(5) 1 calc PR A 2
N1 N 0.48573(11) 0.41090(19) 0.09552(10) 0.0165(4) Uani 1 1 d . . .
N2 N 0.58047(11) 0.46724(19) 0.14006(10) 0.0177(4) Uani 1 1 d . A .
N3 N 0.67811(11) 0.6414(2) 0.25654(11) 0.0200(4) Uani 1 1 d . . .
H3N H 0.6800 0.7009 0.3033 0.024 Uiso 1 1 calc R . .
S1 S 0.49597(4) 0.63256(6) 0.23461(3) 0.02130(14) Uani 1 1 d . . .
V1 V 0.36511(2) 0.52611(4) 0.10910(2) 0.01714(12) Uani 1 1 d . A .

loop_
_atom_site_aniso_label
_atom_site_aniso_U_11
_atom_site_aniso_U_22
_atom_site_aniso_U_33
_atom_site_aniso_U_23
_atom_site_aniso_U_13
_atom_site_aniso_U_12
C1 0.0225(11) 0.0167(10) 0.0150(10) 0.0039(8) 0.0057(9) 0.0024(8)
C2 0.0208(11) 0.0160(10) 0.0172(10) 0.0042(8) 0.0064(9) 0.0022(8)
C3 0.0281(12) 0.0197(10) 0.0185(11) 0.0024(9) 0.0086(9) 0.0053(9)
C4 0.0330(13) 0.0206(11) 0.0181(11) -0.0027(9) 0.0047(9) -0.0005(9)
C5 0.0273(12) 0.0247(11) 0.0228(12) -0.0028(9) 0.0026(10) -0.0066(9)
C6 0.0180(11) 0.0248(11) 0.0227(11) 0.0013(9) 0.0050(9) -0.0020(9)
C7 0.0197(10) 0.0166(10) 0.0162(10) 0.0031(8) 0.0096(8) 0.0037(8)
C8 0.0171(10) 0.0175(10) 0.0182(10) 0.0015(9) 0.0094(8) -0.0002(8)
C9 0.0193(11) 0.0186(10) 0.0217(11) 0.0069(9) 0.0084(9) 0.0019(8)
C10 0.0215(11) 0.0262(11) 0.0189(11) 0.0026(9) 0.0090(9) 0.0006(9)
C11 0.0226(12) 0.0409(13) 0.0232(11) 0.0060(10) 0.0127(10) 0.0052(10)
C12 0.0198(12) 0.0515(15) 0.0376(14) 0.0081(12) 0.0140(11) 0.0004(11)
C13 0.0225(12) 0.0452(15) 0.0371(13) -0.0059(12) 0.0091(10) -0.0102(11)
C14 0.0254(12) 0.0272(12) 0.0312(13) -0.0009(10) 0.0112(10) -0.0043(10)
O1 0.0244(8) 0.0239(7) 0.0219(8) 0.0037(6) 0.0121(6) 0.0048(6)
O2 0.0182(7) 0.0193(7) 0.0218(7) -0.0015(6) 0.0098(6) -0.0022(6)
O3 0.0207(7) 0.0208(7) 0.0259(8) -0.0009(6) 0.0136(6) 0.0018(6)
C15A 0.033(4) 0.027(4) 0.030(6) 0.004(3) 0.014(4) 0.008(3)
C16A 0.025(3) 0.033(3) 0.034(4) -0.004(3) 0.009(3) 0.001(2)
C17A 0.028(2) 0.040(3) 0.044(3) 0.004(2) 0.012(2) 0.011(2)
C15B 0.017(3) 0.014(4) 0.029(6) -0.001(3) 0.014(4) 0.006(3)
C16B 0.016(3) 0.032(4) 0.033(4) -0.003(3) 0.010(3) 0.001(2)
C17B 0.038(4) 0.050(4) 0.034(4) -0.008(3) 0.002(3) 0.006(3)
N1 0.0161(8) 0.0178(8) 0.0164(9) 0.0017(7) 0.0077(7) -0.0006(7)
N2 0.0156(8) 0.0184(9) 0.0200(9) -0.0017(7) 0.0083(7) -0.0027(7)
N3 0.0190(9) 0.0224(9) 0.0201(9) -0.0063(7) 0.0094(7) -0.0035(7)
S1 0.0194(3) 0.0250(3) 0.0219(3) -0.0066(2) 0.0109(2) -0.0007(2)
V1 0.0171(2) 0.0180(2) 0.0188(2) 0.00029(14) 0.00991(15) 0.00046(14)

loop_
_atom_type_symbol
_atom_type_description
_atom_type_scat_dispersion_real
_atom_type_scat_dispersion_imag
_atom_type_scat_source
C C 0.0033 0.0016 'International Tables Vol C Tables 4.2.6.8 and 6.1.1.4'
H H 0.0000 0.0000 'International Tables Vol C Tables 4.2.6.8 and 6.1.1.4'
O O 0.0106 0.0060 'International Tables Vol C Tables 4.2.6.8 and 6.1.1.4'
N N 0.0061 0.0033 'International Tables Vol C Tables 4.2.6.8 and 6.1.1.4'
S S 0.1246 0.1234 'International Tables Vol C Tables 4.2.6.8 and 6.1.1.4'
V V 0.3005 0.5294 'International Tables Vol C Tables 4.2.6.8 and 6.1.1.4'
Ca Ca 0.2262 0.3064 'International Tables Vol C Tables 4.2.6.8 and 6.1.1.4'

loop_
_geom_angle_atom_site_label_1
_geom_angle_atom_site_label_2
_geom_angle_atom_site_label_3
_geom_angle
_geom_angle_site_symmetry_1
_geom_angle_site_symmetry_3
_geom_angle_publ_flag
O2 C1 C6 119.03(17) . . ?
O2 C1 C2 120.66(17) . . ?
C6 C1 C2 120.30(18) . . ?
C1 C2 C3 118.76(18) . . ?
C1 C2 C7 122.04(17) . . ?
C3 C2 C7 119.03(17) . . ?
C4 C3 C2 120.86(19) . . ?
C4 C3 H3 119.6 . . ?
C2 C3 H3 119.6 . . ?
C3 C4 C5 119.50(19) . . ?
C3 C4 H4 120.3 . . ?
C5 C4 H4 120.3 . . ?
C6 C5 C4 120.91(19) . . ?
C6 C5 H5 119.5 . . ?
C4 C5 H5 119.5 . . ?
C5 C6 C1 119.65(19) . . ?
C5 C6 H6 120.2 . . ?
C1 C6 H6 120.2 . . ?
N1 C7 C2 125.14(17) . . ?
N1 C7 H7 117.4 . . ?
C2 C7 H7 117.4 . . ?
N2 C8 N3 120.83(17) . . ?
N2 C8 S1 124.23(15) . . ?
N3 C8 S1 114.93(14) . . ?
C14 C9 C10 119.14(19) . . ?
C14 C9 N3 116.50(17) . . ?
C10 C9 N3 124.36(18) . . ?
C11 C10 C9 119.3(2) . . ?
C11 C10 H10 120.3 . . ?
C9 C10 H10 120.3 . . ?
C12 C11 C10 121.4(2) . . ?
C12 C11 H11 119.3 . . ?
C10 C11 H11 119.3 . . ?
C11 C12 C13 118.9(2) . . ?
C11 C12 H12 120.6 . . ?
C13 C12 H12 120.6 . . ?
C14 C13 C12 120.9(2) . . ?
C14 C13 H13 119.6 . . ?
C12 C13 H13 119.6 . . ?
C13 C14 C9 120.34(19) . . ?
C13 C14 H14 119.8 . . ?
C9 C14 H14 119.8 . . ?
C15A O3 V1 130.9(7) . . ?
C15B O3 V1 132.4(7) . . ?
O3 C15A C16A 109.8(4) . . ?
O3 C15A H15A 109.7 . . ?
C16A C15A H15A 109.7 . . ?
O3 C15A H15B 109.7 . . ?
C16A C15A H15B 109.7 . . ?
H15A C15A H15B 108.2 . . ?
C15A C16A C17A 112.5(4) . . ?
C15A C16A H16A 109.1 . . ?
C17A C16A H16A 109.1 . . ?
C15A C16A H16B 109.1 . . ?
C17A C16A H16B 109.1 . . ?
H16A C16A H16B 107.8 . . ?
C16A C17A H17A 109.5 . . ?
C16A C17A H17B 109.5 . . ?
H17A C17A H17B 109.5 . . ?
C16A C17A H17C 109.5 . . ?
H17A C17A H17C 109.5 . . ?
H17B C17A H17C 109.5 . . ?
O3 C15B C16B 110.7(5) . . ?
O3 C15B H15C 109.5 . . ?
C16B C15B H15C 109.5 . . ?
O3 C15B H15D 109.5 . . ?
C16B C15B H15D 109.5 . . ?
H15C C15B H15D 108.1 . . ?
C15B C16B C17B 112.4(8) . . ?
C15B C16B H16C 109.1 . . ?
C17B C16B H16C 109.1 . . ?
C15B C16B H16D 109.1 . . ?
C17B C16B H16D 109.1 . . ?
H16C C16B H16D 107.9 . . ?
C16B C17B H17D 109.5 . . ?
C16B C17B H17E 109.5 . . ?
H17D C17B H17E 109.5 . . ?
C16B C17B H17F 109.5 . . ?
H17D C17B H17F 109.5 . . ?
H17E C17B H17F 109.5 . . ?
C7 N1 N2 112.92(15) . . ?
C7 N1 V1 123.05(13) . . ?
N2 N1 V1 123.58(12) . . ?
C8 N2 N1 112.00(15) . . ?
C8 N3 C9 130.29(16) . . ?
C8 N3 H3N 114.9 . . ?
C9 N3 H3N 114.9 . . ?
C8 S1 V1 99.33(7) . . ?
O1 V1 O3 105.21(6) . . ?
O1 V1 O2 112.12(6) . . ?
O3 V1 O2 97.41(6) . . ?
O1 V1 N1 94.11(6) . . ?
O3 V1 N1 158.57(6) . . ?
O2 V1 N1 83.46(6) . . ?
O1 V1 S1 109.18(5) . . ?
O3 V1 S1 87.08(5) . . ?
O2 V1 S1 135.49(4) . . ?
N1 V1 S1 77.72(4) . . ?

loop_
_geom_bond_atom_site_label_1
_geom_bond_atom_site_label_2
_geom_bond_distance
_geom_bond_site_symmetry_2
_geom_bond_publ_flag
C1 O2 1.353(2) . ?
C1 C6 1.390(3) . ?
C1 C2 1.398(2) . ?
C2 C3 1.407(3) . ?
C2 C7 1.435(3) . ?
C3 C4 1.375(3) . ?
C3 H3 0.9500 . ?
C4 C5 1.389(3) . ?
C4 H4 0.9500 . ?
C5 C6 1.384(3) . ?
C5 H5 0.9500 . ?
C6 H6 0.9500 . ?
C7 N1 1.303(2) . ?
C7 H7 0.9500 . ?
C8 N2 1.296(2) . ?
C8 N3 1.366(2) . ?
C8 S1 1.7561(18) . ?
C9 C14 1.395(3) . ?
C9 C10 1.395(3) . ?
C9 N3 1.405(2) . ?
C10 C11 1.389(3) . ?
C10 H10 0.9500 . ?
C11 C12 1.378(3) . ?
C11 H11 0.9500 . ?
C12 C13 1.381(3) . ?
C12 H12 0.9500 . ?
C13 C14 1.379(3) . ?
C13 H13 0.9500 . ?
C14 H14 0.9500 . ?
O1 V1 1.5816(13) . ?
O2 V1 1.8555(13) . ?
O3 C15A 1.428(4) . ?
O3 C15B 1.429(4) . ?
O3 V1 1.7606(12) . ?
C15A C16A 1.494(4) . ?
C15A H15A 0.9900 . ?
C15A H15B 0.9900 . ?
C16A C17A 1.515(4) . ?
C16A H16A 0.9900 . ?
C16A H16B 0.9900 . ?
C17A H17A 0.9800 . ?
C17A H17B 0.9800 . ?
C17A H17C 0.9800 . ?
C15B C16B 1.494(5) . ?
C15B H15C 0.9900 . ?
C15B H15D 0.9900 . ?
C16B C17B 1.510(4) . ?
C16B H16C 0.9900 . ?
C16B H16D 0.9900 . ?
C17B H17D 0.9800 . ?
C17B H17E 0.9800 . ?
C17B H17F 0.9800 . ?
N1 N2 1.391(2) . ?
N1 V1 2.1420(15) . ?
N3 H3N 0.8800 . ?
S1 V1 2.3306(6) . ?
